data_2100474
loop_
_publ_author_name
'Edwin A Collier'
'Roger J Davey'
'Simon N Black'
'Ronald J Roberts'

_publ_section_title
;
 17 salts of ephedrine: crystal structures and packing analysis
;
_journal_coeditor_code BK5025
_journal_date_accepted 2006-04-03
_journal_date_recd_electronic 2005-10-17
_journal_issue 3
_journal_name_full 'Acta Crystallographica Section B'
_journal_page_first 498
_journal_page_last 505
_journal_paper_category FA
_journal_paper_doi 10.1107/S0108768106012018
_journal_volume 62
_journal_year 2006
_chemical_formula_moiety 'C10 H16 N1 O5 P1'
_chemical_formula_structural 'C10 H16 N1 O5 P1'
_chemical_formula_sum 'C10 H18 N O5 P'
_chemical_formula_weight 263.22
_chemical_name_systematic
;
(1R, 2S)-(-)-ephedrine dihydrogen phosphate
;
_space_group_IT_number 5
_symmetry_cell_setting monoclinic
_symmetry_space_group_name_Hall 'C 2y'
_symmetry_space_group_name_H-M 'C 1 2 1'
_atom_sites_solution_hydrogens geom
_atom_sites_solution_primary direct
_atom_sites_solution_secondary difmap
_cell_angle_alpha 90
_cell_angle_beta 97.333(3)
_cell_angle_gamma 90
_cell_formula_units_Z 4
_cell_length_a 14.6992(10)
_cell_length_b 5.6433(4)
_cell_length_c 15.2432(14)
_cell_measurement_reflns_used 6301
_cell_measurement_temperature 150
_cell_measurement_theta_max 27.485
_cell_measurement_theta_min 1.018
_cell_volume 1254.11(17)
_computing_cell_refinement 'HKL Scalepack (Otwinowski & Minor 1997)'
_computing_data_collection 'Collect (Nonius BV, 1997-2000)'
_computing_data_reduction 'HKL Denzo and Scalepack (Otwinowski & Minor 1997)'
_computing_molecular_graphics 'Ortep-3 for Windows (Farrugia, 1997)'
_computing_publication_material 'WinGX publication routines (Farrugia, 1999)'
_computing_structure_refinement 'SHELXL-97 (Sheldrick, 1997)'
_computing_structure_solution 'SHELXS-97 (Sheldrick, 1997)'
_diffrn_ambient_temperature 293(2)
_diffrn_measured_fraction_theta_full 0.969
_diffrn_measured_fraction_theta_max 0.969
_diffrn_measurement_device '95mm CCD camera on \k-goniostat'
_diffrn_measurement_device_type KappaCCD
_diffrn_measurement_method 'CCD rotation images, thick slices'
_diffrn_radiation_monochromator graphite
_diffrn_radiation_type MoK\a
_diffrn_radiation_wavelength 0.71073
_diffrn_reflns_av_R_equivalents 0.0329
_diffrn_reflns_limit_h_max 14
_diffrn_reflns_limit_h_min -18
_diffrn_reflns_limit_k_max 7
_diffrn_reflns_limit_k_min -7
_diffrn_reflns_limit_l_max 19
_diffrn_reflns_limit_l_min -19
_diffrn_reflns_number 4138
_diffrn_reflns_reduction_process
;
 Scaled and merged with SORTAV
 R.H. Blessing, (1987) Cryst. Rev. 1, 3-58
 R.H. Blessing, (1989) J. Appl. Cryst. 22, 396-397
;
_diffrn_reflns_theta_full 27.36
_diffrn_reflns_theta_max 27.36
_diffrn_reflns_theta_min 2.79
_exptl_absorpt_coefficient_mu 0.229
_exptl_absorpt_correction_T_max 1.056
_exptl_absorpt_correction_T_min 0.954
_exptl_absorpt_correction_type multi-scan
_exptl_absorpt_process_details
;
 R.H. Blessing, Acta Cryst. (1995), A51, 33-38
;
_exptl_crystal_colour colourless
_exptl_crystal_density_diffrn 1.394
_exptl_crystal_density_method 'not measured'
_exptl_crystal_description needle
_exptl_crystal_F_000 560
_exptl_crystal_size_max 0.25
_exptl_crystal_size_mid 0.05
_exptl_crystal_size_min 0.05
_refine_diff_density_max 0.309
_refine_diff_density_min -0.371
_refine_ls_abs_structure_details 'Flack H D (1983), Acta Cryst. A39, 876-881'
_refine_ls_abs_structure_Flack -0.13(15)
_refine_ls_extinction_coef 0.018(4)
_refine_ls_extinction_expression Fc^*^=kFc[1+0.001xFc^2^\l^3^/sin(2\q)]^-1/4^
_refine_ls_extinction_method SHELXL
_refine_ls_goodness_of_fit_ref 1.073
_refine_ls_hydrogen_treatment mixed
_refine_ls_matrix_type full
_refine_ls_number_parameters 173
_refine_ls_number_reflns 2497
_refine_ls_number_restraints 1
_refine_ls_restrained_S_all 1.073
_refine_ls_R_factor_all 0.0689
_refine_ls_R_factor_gt 0.051
_refine_ls_shift/su_max 0
_refine_ls_shift/su_mean 0
_refine_ls_structure_factor_coef Fsqd
_refine_ls_weighting_details 'calc w=1/[\s^2^(Fo^2^)+(0.0000P)^2^+2.2505P] where P=(Fo^2^+2Fc^2^)/3'
_refine_ls_weighting_scheme calc
_refine_ls_wR_factor_gt 0.1068
_refine_ls_wR_factor_ref 0.1194
_reflns_number_gt 2110
_reflns_number_total 2497
_reflns_threshold_expression >2sigma(I)
_cod_data_source_file bk5025.cif
_cod_data_source_block EPHEPHOS
_cod_original_sg_symbol_H-M 'C 2'
_cod_database_code 2100474

loop_
_symmetry_equiv_pos_as_xyz
'x, y, z'
'-x, y, -z'
'x+1/2, y+1/2, z'
'-x+1/2, y+1/2, -z'

loop_
_atom_site_type_symbol
_atom_site_label
_atom_site_fract_x
_atom_site_fract_y
_atom_site_fract_z
_atom_site_U_iso_or_equiv
_atom_site_adp_type
_atom_site_calc_flag
_atom_site_refinement_flags
_atom_site_occupancy
C C1 0.3548(2) 0.8180(7) 0.6557(2) 0.0289(8) Uani d . 1
H H1 0.368(2) 0.677(7) 0.695(3) 0.035 Uiso d . 1
C C2 0.3993(2) 0.8304(7) 0.5802(3) 0.0348(9) Uani d . 1
H H2 0.443(3) 0.695(7) 0.567(3) 0.042 Uiso d . 1
C C3 0.3841(2) 1.0262(7) 0.5237(3) 0.0338(9) Uani d . 1
H H3 0.415(3) 1.030(8) 0.469(3) 0.041 Uiso d . 1
C C4 0.3254(3) 1.2054(8) 0.5432(3) 0.0347(9) Uani d . 1
H H4 0.316(3) 1.336(8) 0.505(3) 0.042 Uiso d . 1
C C5 0.2811(3) 1.1901(7) 0.6182(3) 0.0324(9) Uani d . 1
H H5 0.245(3) 1.314(8) 0.634(3) 0.039 Uiso d . 1
C C6 0.2953(2) 0.9963(7) 0.6750(2) 0.0257(8) Uani d . 1
C C7 0.2455(2) 0.9729(7) 0.7557(2) 0.0276(8) Uani d . 1
H H7 0.289(2) 0.896(7) 0.806(3) 0.033 Uiso d . 1
C C8 0.1622(2) 0.8075(6) 0.7381(2) 0.0276(8) Uani d . 1
H H8 0.178(2) 0.651(7) 0.710(3) 0.033 Uiso d . 1
C C9 0.0821(3) 0.9185(8) 0.6795(3) 0.0356(9) Uani d . 1
H H9A 0.0344 0.803 0.6664 0.053 Uiso calc R 1
H H9B 0.1023 0.972 0.6255 0.053 Uiso calc R 1
H H9C 0.059 1.0506 0.7097 0.053 Uiso calc R 1
C C10 0.05114(14) 0.5858(4) 0.8238(2) 0.0334(8) Uani d . 1
H H12A -0.0016 0.6739 0.7984 0.05 Uiso calc R 1
H H12B 0.0434 0.54 0.8831 0.05 Uiso calc R 1
H H12C 0.0577 0.4467 0.7889 0.05 Uiso calc R 1
O O1 0.21329(14) 1.1954(4) 0.78344(17) 0.0332(7) Uani d R 1
H H6 0.2443 1.2363 0.8295 0.05 Uiso calc R 1
N N1 0.13475(18) 0.7361(6) 0.82548(19) 0.0271(7) Uani d . 1
H H10 0.182 0.6575 0.8557 0.033 Uiso calc R 1
H H11 0.126 0.8688 0.8561 0.033 Uiso calc R 1
P P1 0.36077(5) 0.61493(17) 0.95859(6) 0.0249(3) Uani d . 1
O O2 0.27240(15) 0.4862(4) 0.92661(17) 0.0286(6) Uani d . 1
O O3 0.40593(15) 0.5393(5) 1.04823(16) 0.0311(6) Uani d . 1
O O4 0.42669(13) 0.5879(3) 0.88673(13) 0.0308(6) Uani d . 1
H H13 0.4794 0.6171 0.9086 0.046 Uiso calc R 1
O O5 0.34129(14) 0.8902(3) 0.95827(14) 0.0314(6) Uani d R 1
H H14 0.3027 0.919 0.9911 0.047 Uiso d R 1

loop_
_atom_site_aniso_label
_atom_site_aniso_U_11
_atom_site_aniso_U_22
_atom_site_aniso_U_33
_atom_site_aniso_U_12
_atom_site_aniso_U_13
_atom_site_aniso_U_23
C1 0.0271(18) 0.036(2) 0.0232(19) 0.0031(15) 0.0018(14) -0.0003(16)
C2 0.0216(17) 0.044(2) 0.038(2) 0.0020(16) 0.0015(16) -0.0011(18)
C3 0.0256(18) 0.045(2) 0.031(2) -0.0013(16) 0.0019(16) 0.0026(17)
C4 0.032(2) 0.041(2) 0.030(2) -0.0018(17) 0.0010(16) 0.0056(17)
C5 0.035(2) 0.032(2) 0.029(2) 0.0043(16) 0.0001(16) 0.0014(15)
C6 0.0198(16) 0.0322(19) 0.0251(19) -0.0011(14) 0.0025(14) -0.0056(15)
C7 0.0264(18) 0.031(2) 0.0242(19) 0.0033(14) -0.0032(15) 0.0000(15)
C8 0.0314(18) 0.031(2) 0.0198(17) 0.0016(15) 0.0014(14) -0.0018(15)
C9 0.035(2) 0.045(2) 0.024(2) 0.0003(18) -0.0058(16) 0.0007(17)
C10 0.0246(16) 0.036(2) 0.039(2) -0.0006(17) 0.0028(14) -0.0023(18)
O1 0.0382(15) 0.0339(16) 0.0267(14) 0.0014(11) 0.0006(11) -0.0085(10)
N1 0.0238(14) 0.0313(16) 0.0258(16) 0.0041(13) 0.0021(12) 0.0004(14)
P1 0.0185(4) 0.0314(5) 0.0241(5) 0.0011(4) -0.0001(3) 0.0011(4)
O2 0.0214(12) 0.0302(14) 0.0333(14) -0.0010(10) -0.0001(10) -0.0031(11)
O3 0.0220(11) 0.0445(17) 0.0265(13) 0.0001(10) 0.0009(10) 0.0063(11)
O4 0.0209(10) 0.0472(16) 0.0245(12) 0.0027(12) 0.0037(9) 0.0008(12)
O5 0.0318(14) 0.0304(14) 0.0321(15) 0.0012(11) 0.0042(12) -0.0016(11)

loop_
_atom_type_symbol
_atom_type_description
_atom_type_scat_dispersion_real
_atom_type_scat_dispersion_imag
_atom_type_scat_source
C C 0.0033 0.0016 'International Tables Vol C Tables 4.2.6.8 and 6.1.1.4'
H H 0 0 'International Tables Vol C Tables 4.2.6.8 and 6.1.1.4'
N N 0.0061 0.0033 'International Tables Vol C Tables 4.2.6.8 and 6.1.1.4'
O O 0.0106 0.006 'International Tables Vol C Tables 4.2.6.8 and 6.1.1.4'
P P 0.1023 0.0942 'International Tables Vol C Tables 4.2.6.8 and 6.1.1.4'

loop_
_geom_angle_atom_site_label_1
_geom_angle_atom_site_label_2
_geom_angle_atom_site_label_3
_geom_angle
C6 C1 C2 120.8(4)
C6 C1 H1 123(2)
C2 C1 H1 117(2)
C1 C2 C3 119.5(4)
C1 C2 H2 119(2)
C3 C2 H2 121(2)
C4 C3 C2 119.9(4)
C4 C3 H3 122(3)
C2 C3 H3 118(3)
C3 C4 C5 120.1(4)
C3 C4 H4 119(3)
C5 C4 H4 121(3)
C4 C5 C6 120.8(4)
C4 C5 H5 121(3)
C6 C5 H5 118(3)
C1 C6 C5 119.0(3)
C1 C6 C7 119.4(3)
C5 C6 C7 121.6(3)
O1 C7 C6 112.2(3)
O1 C7 C8 107.4(3)
C6 C7 C8 111.6(3)
O1 C7 H7 110(2)
C6 C7 H7 109(2)
C8 C7 H7 106(2)
N1 C8 C9 111.0(3)
N1 C8 C7 108.0(3)
C9 C8 C7 113.1(3)
N1 C8 H8 104(2)
C9 C8 H8 108(2)
C7 C8 H8 112(2)
C8 C9 H9A 109.5
C8 C9 H9B 109.5
H9A C9 H9B 109.5
C8 C9 H9C 109.5
H9A C9 H9C 109.5
H9B C9 H9C 109.5
N1 C10 H12A 109.5
N1 C10 H12B 109.5
H12A C10 H12B 109.5
N1 C10 H12C 109.5
H12A C10 H12C 109.5
H12B C10 H12C 109.5
C7 O1 H6 109.5
C10 N1 C8 117.0(3)
C10 N1 H10 108.1
C8 N1 H10 108.1
C10 N1 H11 108.1
C8 N1 H11 108.1
H10 N1 H11 107.3
O3 P1 O2 114.70(15)
O3 P1 O4 111.65(13)
O2 P1 O4 108.14(13)
O3 P1 O5 109.93(14)
O2 P1 O5 108.86(13)
O4 P1 O5 102.87(11)
P1 O4 H13 109.5
P1 O5 H14 109.4

loop_
_geom_bond_atom_site_label_1
_geom_bond_atom_site_label_2
_geom_bond_distance
C1 C6 1.389(5)
C1 C2 1.397(5)
C1 H1 1.00(4)
C2 C3 1.401(6)
C2 H2 1.03(4)
C3 C4 1.386(6)
C3 H3 1.00(4)
C4 C5 1.389(5)
C4 H4 0.94(4)
C5 C6 1.393(5)
C5 H5 0.93(4)
C6 C7 1.515(5)
C7 O1 1.425(4)
C7 C8 1.536(5)
C7 H7 1.03(4)
C8 N1 1.495(4)
C8 C9 1.519(5)
C8 H8 1.02(4)
C9 H9A 0.96
C9 H9B 0.96
C9 H9C 0.96
C10 N1 1.491(4)
C10 H12A 0.96
C10 H12B 0.96
C10 H12C 0.96
O1 H6 0.82
N1 H10 0.9
N1 H11 0.9
P1 O3 1.503(2)
P1 O2 1.514(2)
P1 O4 1.5597(18)
P1 O5 1.580(2)
O4 H13 0.82
O5 H14 0.82

loop_
_geom_hbond_atom_site_label_D
_geom_hbond_atom_site_label_H
_geom_hbond_atom_site_label_A
_geom_hbond_site_symmetry_A
_geom_hbond_distance_DH
_geom_hbond_distance_HA
_geom_hbond_distance_DA
_geom_hbond_angle_DHA
N1 H10 O2 . 0.9 1.87 2.768(4) 174.3
O4 H13 O3 2_657 0.82 1.78 2.547(3) 154.1
O5 H14 O2 4_557 0.82 1.81 2.630(3) 173.7
N1 H11 O3 4_557 0.9 1.86 2.699(4) 154.9
O1 H6 O2 1_565 0.82 2.05 2.780(3) 148.4

loop_
_geom_torsion_atom_site_label_1
_geom_torsion_atom_site_label_2
_geom_torsion_atom_site_label_3
_geom_torsion_atom_site_label_4
_geom_torsion
C6 C1 C2 C3 0.5(5)
C1 C2 C3 C4 0.0(6)
C2 C3 C4 C5 -0.4(6)
C3 C4 C5 C6 0.3(6)
C2 C1 C6 C5 -0.7(5)
C2 C1 C6 C7 177.8(3)
C4 C5 C6 C1 0.2(5)
C4 C5 C6 C7 -178.2(3)
C1 C6 C7 O1 159.9(3)
C5 C6 C7 O1 -21.7(4)
C1 C6 C7 C8 -79.5(4)
C5 C6 C7 C8 98.9(4)
O1 C7 C8 N1 -73.6(4)
C6 C7 C8 N1 163.1(3)
O1 C7 C8 C9 49.7(4)
C6 C7 C8 C9 -73.7(4)
C9 C8 N1 C10 51.9(4)
C7 C8 N1 C10 176.4(3)

loop_
_cod_related_entry_id
_cod_related_entry_database
_cod_related_entry_code
1 ChemSpider 19970123
